data_4102525
loop_
_publ_author_name
'Rebeca Reguillo'
'Mary Grellier'
'Nicolas Vautravers'
'Laure Vendier'
'Sylviane Sabo-Etienne'

_publ_contact_author
;
Sylviane Sabo-Etienne and Mary Grellier
;
_publ_contact_author_address
;
Laboratoire de Chimie de Coordination
205 Route de Narbonne
31077 Toulouse Cedex 04
;
_publ_contact_author_email 'sabo@lcc-toulouse.fr, grellier@lcc-toulouse.fr'
_publ_section_title
;
 Ruthenium-Catalyzed Hydrogenation of Nitriles: Insights into the
 Mechanism
;
_journal_name_full 'Journal of the American Chemical Society'
_journal_page_first 7854
_journal_page_last 7855
_journal_paper_doi 10.1021/ja102759z
_journal_volume 132
_journal_year 2010
_chemical_compound_source 'synthesis as described'
_chemical_formula_moiety 'C34 H62 N2 P2 Ru'
_chemical_formula_sum 'C34 H62 N2 P2 Ru'
_chemical_formula_weight 661.87
_chemical_name_systematic
;
 ?
;
_space_group_IT_number 14
_symmetry_cell_setting monoclinic
_symmetry_Int_Tables_number 14
_symmetry_space_group_name_Hall '-P 2yn'
_symmetry_space_group_name_H-M 'P 1 21/n 1'
_atom_sites_solution_hydrogens geom
_atom_sites_solution_primary direct
_atom_sites_solution_secondary difmap
_cell_angle_alpha 90
_cell_angle_beta 95.596(4)
_cell_angle_gamma 90
_cell_formula_units_Z 4
_cell_length_a 9.5860(6)
_cell_length_b 16.4840(7)
_cell_length_c 21.6790(10)
_cell_measurement_reflns_used 9000
_cell_measurement_temperature 110
_cell_measurement_theta_max 32.1051
_cell_measurement_theta_min 2.8265
_cell_measurement_wavelength 0.71073
_cell_volume 3409.3(3)
_computing_cell_refinement 'CrysAlis RED, Oxford Diffraction Ltd.'
_computing_data_collection 'CrysAlis CCD, Oxford Diffraction Ltd'
_computing_data_reduction 'CrysAlis RED, Oxford Diffraction Ltd.'
_computing_molecular_graphics 'Ortep-3 for Windows (Farrugia, 1997)'
_computing_publication_material 'WinGX publication routines (Farrugia, 1999)'
_computing_structure_refinement 'SHELXL-97 (Sheldrick, 1997)'
_computing_structure_solution 'SIR92 (Giacovazzo et al, 1993)'
_diffrn_ambient_temperature 110
_diffrn_measured_fraction_theta_full 0.998
_diffrn_measured_fraction_theta_max 0.998
_diffrn_measurement_device 'Stoe IPDS'
_diffrn_measurement_method \f
_diffrn_radiation_monochromator graphite
_diffrn_radiation_source 'fine-focus sealed tube'
_diffrn_radiation_type MoK\a
_diffrn_radiation_wavelength 0.71073
_diffrn_reflns_av_R_equivalents 0.0326
_diffrn_reflns_av_unetI/netI 0.0221
_diffrn_reflns_limit_h_max 11
_diffrn_reflns_limit_h_min -9
_diffrn_reflns_limit_k_max 20
_diffrn_reflns_limit_k_min -20
_diffrn_reflns_limit_l_max 26
_diffrn_reflns_limit_l_min -27
_diffrn_reflns_number 23177
_diffrn_reflns_theta_full 26.37
_diffrn_reflns_theta_max 26.37
_diffrn_reflns_theta_min 3.23
_diffrn_standards_decay_% 0.1
_diffrn_standards_interval_time 4
_diffrn_standards_number 200
_exptl_absorpt_coefficient_mu 0.578
_exptl_absorpt_correction_T_max 0.8882
_exptl_absorpt_correction_T_min 0.7327
_exptl_absorpt_correction_type multi-scan
_exptl_absorpt_process_details
;
[c.f. r.h. blessing, acta cryst. (1995), a51, 33-38]
;
_exptl_crystal_colour colourless
_exptl_crystal_density_diffrn 1.289
_exptl_crystal_density_method 'not measured'
_exptl_crystal_description block
_exptl_crystal_F_000 1416
_exptl_crystal_size_max 0.375
_exptl_crystal_size_mid 0.3
_exptl_crystal_size_min 0.2125
_refine_diff_density_max 0.729
_refine_diff_density_min -0.66
_refine_diff_density_rms 0.077
_refine_ls_extinction_method none
_refine_ls_goodness_of_fit_ref 1.096
_refine_ls_hydrogen_treatment mixed
_refine_ls_matrix_type full
_refine_ls_number_parameters 368
_refine_ls_number_reflns 6944
_refine_ls_number_restraints 0
_refine_ls_restrained_S_all 1.096
_refine_ls_R_factor_all 0.0385
_refine_ls_R_factor_gt 0.0357
_refine_ls_shift/su_max 0.002
_refine_ls_shift/su_mean 0
_refine_ls_structure_factor_coef Fsqd
_refine_ls_weighting_details 'calc w=1/[\s^2^(Fo^2^)+(0.0150P)^2^+7.7753P] where P=(Fo^2^+2Fc^2^)/3'
_refine_ls_weighting_scheme calc
_refine_ls_wR_factor_gt 0.0734
_refine_ls_wR_factor_ref 0.0748
_reflns_number_gt 6440
_reflns_number_total 6944
_reflns_threshold_expression >2sigma(I)
_cod_data_source_file ja102759z_si_001.cif
_cod_data_source_block global
_cod_database_code 4102525

loop_
_symmetry_equiv_pos_as_xyz
'x, y, z'
'-x+1/2, y+1/2, -z+1/2'
'-x, -y, -z'
'x-1/2, -y-1/2, z-1/2'

loop_
_atom_site_label
_atom_site_type_symbol
_atom_site_fract_x
_atom_site_fract_y
_atom_site_fract_z
_atom_site_U_iso_or_equiv
_atom_site_adp_type
_atom_site_occupancy
_atom_site_symmetry_multiplicity
_atom_site_calc_flag
_atom_site_refinement_flags
_atom_site_disorder_assembly
_atom_site_disorder_group
C1 C 0.0072(2) 0.10611(15) 0.75914(11) 0.0171(5) Uani 1 1 d . . .
C2 C -0.1423(3) 0.12615(19) 0.75619(13) 0.0277(6) Uani 1 1 d . . .
H2A H -0.1656 0.1638 0.723 0.042 Uiso 1 1 calc R . .
H2B H -0.1624 0.1502 0.7947 0.042 Uiso 1 1 calc R . .
H2C H -0.1968 0.0776 0.749 0.042 Uiso 1 1 calc R . .
C3 C 0.3845(3) 0.26495(15) 0.73394(11) 0.0173(5) Uani 1 1 d . . .
C4 C 0.4237(3) 0.34842(16) 0.72009(14) 0.0258(6) Uani 1 1 d . . .
H4A H 0.5053 0.3637 0.7468 0.039 Uiso 1 1 calc R . .
H4B H 0.3476 0.3842 0.7268 0.039 Uiso 1 1 calc R . .
H4C H 0.4438 0.352 0.6777 0.039 Uiso 1 1 calc R . .
C5 C 0.1751(2) 0.03078(15) 0.60206(11) 0.0160(5) Uani 1 1 d . B .
H5 H 0.1981 0.0134 0.561 0.019 Uiso 1 1 calc R . .
C6 C 0.0680(3) -0.02946(16) 0.62459(12) 0.0217(5) Uani 1 1 d . . .
H6A H 0.0586 -0.0225 0.6684 0.026 Uiso 1 1 calc R A 1
H6B H 0.0945 -0.0851 0.617 0.026 Uiso 1 1 calc R A 1
C7A C -0.0711(9) -0.0059(5) 0.5842(3) 0.0246(13) Uani 0.6 1 d P B 1
H7A1 H -0.0775 -0.0333 0.5444 0.03 Uiso 0.6 1 calc PR B 1
H7A2 H -0.1525 -0.0199 0.6053 0.03 Uiso 0.6 1 calc PR B 1
C7B C -0.0731(15) 0.0050(9) 0.6054(5) 0.0246(13) Uani 0.4 1 d P B 2
H7B1 H -0.1246 -0.0316 0.5765 0.03 Uiso 0.4 1 calc PR B 2
H7B2 H -0.125 0.0105 0.6414 0.03 Uiso 0.4 1 calc PR B 2
C8 C -0.0608(3) 0.0846(2) 0.57612(17) 0.0371(7) Uani 1 1 d . . .
H8A H -0.1231 0.1119 0.6021 0.045 Uiso 1 1 calc R B 1
H8B H -0.0883 0.0991 0.5333 0.045 Uiso 1 1 calc R B 1
C9 C 0.0913(3) 0.11058(15) 0.59453(11) 0.0190(5) Uani 1 1 d . B .
H9A H 0.0986 0.1408 0.6331 0.023 Uiso 1 1 calc R . .
H9B H 0.1256 0.1442 0.5625 0.023 Uiso 1 1 calc R . .
C10 C 0.4351(3) -0.05045(15) 0.63300(12) 0.0215(5) Uani 1 1 d . B .
H10 H 0.4363 -0.0519 0.5879 0.026 Uiso 1 1 calc R . .
C11 C 0.5869(3) -0.05771(17) 0.6619(2) 0.0410(9) Uani 1 1 d . B .
H11A H 0.6493 -0.0265 0.6384 0.049 Uiso 1 1 calc R . .
H11B H 0.5958 -0.0385 0.7043 0.049 Uiso 1 1 calc R . .
C12 C 0.6207(3) -0.14748(17) 0.65927(14) 0.0296(6) Uani 1 1 d . . .
H12A H 0.7046 -0.162 0.6856 0.035 Uiso 1 1 calc R C 1
H12B H 0.6274 -0.1666 0.6173 0.035 Uiso 1 1 calc R C 1
C13A C 0.4760(17) -0.1778(9) 0.6876(6) 0.0256(16) Uani 0.43 1 d P D 1
H13A H 0.4609 -0.2355 0.6808 0.031 Uiso 0.43 1 calc PR D 1
H13B H 0.4796 -0.1667 0.7316 0.031 Uiso 0.43 1 calc PR D 1
C13B C 0.4949(12) -0.1910(6) 0.6703(5) 0.0256(16) Uani 0.57 1 d P D 2
H13C H 0.498 -0.2071 0.7134 0.031 Uiso 0.57 1 calc PR D 2
H13D H 0.4851 -0.2393 0.6447 0.031 Uiso 0.57 1 calc PR D 2
C14 C 0.3658(3) -0.13000(15) 0.65283(13) 0.0227(5) Uani 1 1 d . . .
H14A H 0.2912 -0.118 0.6786 0.027 Uiso 1 1 calc R D 1
H14B H 0.3264 -0.1598 0.6167 0.027 Uiso 1 1 calc R D 1
C15 C 0.4185(2) 0.12301(14) 0.60573(10) 0.0126(4) Uani 1 1 d . B .
H15 H 0.358 0.1705 0.6085 0.015 Uiso 1 1 calc R . .
C16 C 0.5675(2) 0.15273(15) 0.62836(11) 0.0160(5) Uani 1 1 d . . .
H16A H 0.5678 0.184 0.6663 0.019 Uiso 1 1 calc R . .
H16B H 0.6323 0.1077 0.6351 0.019 Uiso 1 1 calc R . .
C17 C 0.6036(3) 0.20578(15) 0.57431(11) 0.0193(5) Uani 1 1 d . . .
H17A H 0.7034 0.2168 0.5767 0.023 Uiso 1 1 calc R . .
H17B H 0.553 0.2568 0.5734 0.023 Uiso 1 1 calc R . .
C18 C 0.5561(3) 0.15352(16) 0.51753(12) 0.0217(5) Uani 1 1 d . . .
H18A H 0.6287 0.1153 0.5091 0.026 Uiso 1 1 calc R . .
H18B H 0.534 0.1872 0.4812 0.026 Uiso 1 1 calc R . .
C19 C 0.4240(2) 0.10853(15) 0.53503(10) 0.0155(5) Uani 1 1 d . . .
H19A H 0.4306 0.051 0.5263 0.019 Uiso 1 1 calc R . .
H19B H 0.3406 0.13 0.5117 0.019 Uiso 1 1 calc R . .
C20 C 0.5565(2) 0.13601(14) 0.88925(11) 0.0145(4) Uani 1 1 d . B .
H20 H 0.6335 0.1276 0.8633 0.017 Uiso 1 1 calc R . .
C21 C 0.6230(3) 0.12652(15) 0.95693(11) 0.0199(5) Uani 1 1 d . . .
H21A H 0.5526 0.1125 0.9843 0.024 Uiso 1 1 calc R . .
H21B H 0.6951 0.085 0.9599 0.024 Uiso 1 1 calc R . .
C22 C 0.6856(3) 0.21001(15) 0.97289(12) 0.0206(5) Uani 1 1 d . . .
H22A H 0.7025 0.2174 1.0174 0.025 Uiso 1 1 calc R . .
H22B H 0.7727 0.2179 0.9544 0.025 Uiso 1 1 calc R . .
C23 C 0.5723(3) 0.26732(15) 0.94490(12) 0.0225(5) Uani 1 1 d . . .
H23A H 0.6107 0.3207 0.9384 0.027 Uiso 1 1 calc R . .
H23B H 0.4974 0.2723 0.9717 0.027 Uiso 1 1 calc R . .
C24 C 0.5180(3) 0.22797(14) 0.88245(11) 0.0176(5) Uani 1 1 d . . .
H24A H 0.5628 0.2522 0.8487 0.021 Uiso 1 1 calc R . .
H24B H 0.4174 0.2349 0.8744 0.021 Uiso 1 1 calc R . .
C25 C 0.5151(2) -0.03158(14) 0.88362(11) 0.0148(5) Uani 1 1 d . B .
H25 H 0.5389 -0.0286 0.9286 0.018 Uiso 1 1 calc R . .
C26 C 0.6546(3) -0.04173(16) 0.85362(13) 0.0243(6) Uani 1 1 d . . .
H26A H 0.6464 -0.0183 0.8124 0.029 Uiso 1 1 calc R . .
H26B H 0.7305 -0.0149 0.8785 0.029 Uiso 1 1 calc R . .
C27 C 0.6825(3) -0.13270(17) 0.85043(15) 0.0312(6) Uani 1 1 d . . .
H27A H 0.7704 -0.1462 0.8742 0.037 Uiso 1 1 calc R . .
H27B H 0.6877 -0.1494 0.8078 0.037 Uiso 1 1 calc R . .
C28 C 0.5598(3) -0.17548(16) 0.87774(13) 0.0251(6) Uani 1 1 d . . .
H28A H 0.5343 -0.2251 0.8553 0.03 Uiso 1 1 calc R . .
H28B H 0.5835 -0.1884 0.9211 0.03 Uiso 1 1 calc R . .
C29 C 0.4406(3) -0.11332(14) 0.86978(12) 0.0181(5) Uani 1 1 d . . .
H29A H 0.3716 -0.1236 0.8987 0.022 Uiso 1 1 calc R . .
H29B H 0.3945 -0.1144 0.8279 0.022 Uiso 1 1 calc R . .
C30 C 0.2925(2) 0.06474(14) 0.92097(10) 0.0135(4) Uani 1 1 d . B .
H30 H 0.3438 0.0499 0.9607 0.016 Uiso 1 1 calc R . .
C31 C 0.1689(2) 0.00416(15) 0.90694(11) 0.0175(5) Uani 1 1 d . . .
H31A H 0.1613 -0.0121 0.8637 0.021 Uiso 1 1 calc R . .
H31B H 0.1833 -0.044 0.9325 0.021 Uiso 1 1 calc R . .
C32 C 0.0348(3) 0.04967(17) 0.92194(12) 0.0227(5) Uani 1 1 d . . .
H32A H -0.0215 0.0651 0.8841 0.027 Uiso 1 1 calc R . .
H32B H -0.0214 0.0159 0.9466 0.027 Uiso 1 1 calc R . .
C33 C 0.0877(3) 0.12466(17) 0.95839(13) 0.0271(6) Uani 1 1 d . . .
H33A H 0.1087 0.1122 1.002 0.033 Uiso 1 1 calc R . .
H33B H 0.0193 0.1682 0.954 0.033 Uiso 1 1 calc R . .
C34 C 0.2208(3) 0.14723(15) 0.92852(12) 0.0213(5) Uani 1 1 d . . .
H34A H 0.28 0.1831 0.9551 0.026 Uiso 1 1 calc R . .
H34B H 0.1981 0.1733 0.8887 0.026 Uiso 1 1 calc R . .
N1 N 0.1238(2) 0.09045(12) 0.75973(9) 0.0165(4) Uani 1 1 d . . .
N2 N 0.3633(2) 0.19817(12) 0.74425(9) 0.0152(4) Uani 1 1 d . . .
P1 P 0.34140(6) 0.04340(3) 0.65279(3) 0.01135(12) Uani 1 1 d . . .
P2 P 0.41726(6) 0.06304(3) 0.85982(3) 0.01081(12) Uani 1 1 d . . .
Ru1 Ru 0.340153(18) 0.072571(11) 0.756191(8) 0.01056(6) Uani 1 1 d . B .
H1 H 0.328(3) -0.0185(16) 0.7611(12) 0.015(7) Uiso 1 1 d . . .
H2 H 0.503(3) 0.0629(17) 0.7507(13) 0.020(7) Uiso 1 1 d . . .

loop_
_atom_site_aniso_label
_atom_site_aniso_U_11
_atom_site_aniso_U_22
_atom_site_aniso_U_33
_atom_site_aniso_U_23
_atom_site_aniso_U_13
_atom_site_aniso_U_12
C1 0.0158(13) 0.0237(12) 0.0121(11) -0.0002(9) 0.0025(9) 0.0002(9)
C2 0.0137(12) 0.0389(16) 0.0304(15) -0.0010(12) 0.0016(10) 0.0010(11)
C3 0.0203(12) 0.0173(13) 0.0143(11) 0.0006(9) 0.0022(9) 0.0045(9)
C4 0.0284(14) 0.0164(12) 0.0340(15) 0.0051(11) 0.0107(12) 0.0020(10)
C5 0.0143(11) 0.0202(12) 0.0136(11) -0.0031(9) 0.0015(9) -0.0013(9)
C6 0.0203(13) 0.0192(12) 0.0264(13) -0.0051(10) 0.0064(10) -0.0053(10)
C7A 0.0160(15) 0.034(3) 0.024(4) -0.008(3) 0.002(3) -0.0109(18)
C7B 0.0160(15) 0.034(3) 0.024(4) -0.008(3) 0.002(3) -0.0109(18)
C8 0.0167(14) 0.0383(17) 0.054(2) -0.0019(15) -0.0087(13) -0.0029(12)
C9 0.0164(12) 0.0236(13) 0.0166(12) 0.0012(10) -0.0010(9) -0.0016(10)
C10 0.0333(14) 0.0141(12) 0.0190(12) -0.0007(9) 0.0127(11) 0.0058(10)
C11 0.0196(14) 0.0172(14) 0.090(3) -0.0003(15) 0.0245(16) 0.0032(11)
C12 0.0353(16) 0.0230(14) 0.0304(15) -0.0053(11) 0.0029(12) 0.0111(12)
C13A 0.026(4) 0.015(4) 0.036(6) 0.003(3) 0.002(3) 0.008(2)
C13B 0.026(4) 0.015(4) 0.036(6) 0.003(3) 0.002(3) 0.008(2)
C14 0.0252(13) 0.0132(12) 0.0293(14) -0.0010(10) 0.0008(11) -0.0004(10)
C15 0.0116(10) 0.0137(11) 0.0125(11) 0.0002(8) 0.0015(8) 0.0011(8)
C16 0.0146(11) 0.0183(12) 0.0151(11) -0.0010(9) 0.0021(9) -0.0014(9)
C17 0.0223(12) 0.0151(11) 0.0217(12) -0.0017(9) 0.0084(10) -0.0043(10)
C18 0.0256(13) 0.0245(13) 0.0163(12) -0.0014(10) 0.0092(10) -0.0064(10)
C19 0.0145(11) 0.0187(11) 0.0133(11) -0.0014(9) 0.0022(9) -0.0017(9)
C20 0.0128(11) 0.0139(11) 0.0165(11) 0.0007(9) -0.0002(9) -0.0022(9)
C21 0.0206(12) 0.0180(12) 0.0194(12) 0.0031(9) -0.0067(10) -0.0040(10)
C22 0.0217(13) 0.0199(12) 0.0190(12) 0.0009(10) -0.0048(10) -0.0044(10)
C23 0.0274(14) 0.0153(12) 0.0232(13) -0.0021(10) -0.0059(11) -0.0020(10)
C24 0.0196(12) 0.0156(11) 0.0170(12) 0.0023(9) -0.0012(9) -0.0043(9)
C25 0.0144(11) 0.0136(11) 0.0160(11) 0.0019(9) -0.0013(9) 0.0013(9)
C26 0.0166(12) 0.0221(13) 0.0349(15) 0.0071(11) 0.0055(11) 0.0040(10)
C27 0.0266(15) 0.0255(14) 0.0427(17) 0.0014(12) 0.0103(13) 0.0077(12)
C28 0.0289(14) 0.0174(12) 0.0291(14) 0.0049(10) 0.0032(11) 0.0059(11)
C29 0.0189(12) 0.0135(11) 0.0216(12) 0.0023(9) 0.0006(10) -0.0007(9)
C30 0.0129(11) 0.0152(11) 0.0122(10) 0.0006(8) 0.0006(8) -0.0011(9)
C31 0.0178(12) 0.0184(12) 0.0170(12) -0.0005(9) 0.0049(9) -0.0045(9)
C32 0.0163(12) 0.0329(15) 0.0189(12) 0.0017(11) 0.0025(10) -0.0022(10)
C33 0.0254(14) 0.0273(14) 0.0307(15) -0.0046(11) 0.0135(12) 0.0005(11)
C34 0.0217(13) 0.0189(12) 0.0245(13) -0.0025(10) 0.0090(10) -0.0001(10)
N1 0.0186(11) 0.0202(10) 0.0109(9) -0.0012(8) 0.0018(8) -0.0007(8)
N2 0.0165(10) 0.0182(11) 0.0107(9) 0.0001(8) 0.0009(7) 0.0029(8)
P1 0.0116(3) 0.0109(3) 0.0119(3) -0.0004(2) 0.0026(2) 0.0003(2)
P2 0.0102(3) 0.0115(3) 0.0106(3) 0.0008(2) 0.0009(2) -0.0002(2)
Ru1 0.01108(9) 0.01088(9) 0.00983(9) 0.00047(6) 0.00164(6) 0.00080(6)

loop_
_atom_type_symbol
_atom_type_description
_atom_type_scat_dispersion_real
_atom_type_scat_dispersion_imag
_atom_type_scat_source
C C 0.0033 0.0016 'International Tables Vol C Tables 4.2.6.8 and 6.1.1.4'
H H 0 0 'International Tables Vol C Tables 4.2.6.8 and 6.1.1.4'
N N 0.0061 0.0033 'International Tables Vol C Tables 4.2.6.8 and 6.1.1.4'
P P 0.1023 0.0942 'International Tables Vol C Tables 4.2.6.8 and 6.1.1.4'
Ru Ru -1.2594 0.8363 'International Tables Vol C Tables 4.2.6.8 and 6.1.1.4'

loop_
_geom_angle_atom_site_label_1
_geom_angle_atom_site_label_2
_geom_angle_atom_site_label_3
_geom_angle
N1 C1 C2 178.2(3)
C1 C2 H2A 109.5
C1 C2 H2B 109.5
H2A C2 H2B 109.5
C1 C2 H2C 109.5
H2A C2 H2C 109.5
H2B C2 H2C 109.5
N2 C3 C4 175.2(3)
C3 C4 H4A 109.5
C3 C4 H4B 109.5
H4A C4 H4B 109.5
C3 C4 H4C 109.5
H4A C4 H4C 109.5
H4B C4 H4C 109.5
C9 C5 C6 103.09(19)
C9 C5 P1 112.04(16)
C6 C5 P1 116.37(17)
C9 C5 H5 108.3
C6 C5 H5 108.3
P1 C5 H5 108.3
C7B C6 C5 106.3(6)
C5 C6 C7A 102.7(4)
C7B C6 H6A 93.5
C5 C6 H6A 111.2
C7A C6 H6A 111.2
C7B C6 H6B 124
C5 C6 H6B 111.2
C7A C6 H6B 111.2
H6A C6 H6B 109.1
C8 C7A C6 104.4(5)
C8 C7A H7A1 110.9
C6 C7A H7A1 110.9
C8 C7A H7A2 110.9
C6 C7A H7A2 110.9
H7A1 C7A H7A2 108.9
C8 C7B C6 110.7(10)
C8 C7B H7B1 109.5
C6 C7B H7B1 109.5
C8 C7B H7B2 109.5
C6 C7B H7B2 109.5
H7B1 C7B H7B2 108.1
C7B C8 C9 104.6(6)
C7A C8 C9 108.5(4)
C7B C8 H8A 94.9
C7A C8 H8A 110
C9 C8 H8A 110
C7B C8 H8B 127.6
C7A C8 H8B 110
C9 C8 H8B 110
H8A C8 H8B 108.4
C8 C9 C5 105.1(2)
C8 C9 H9A 110.7
C5 C9 H9A 110.7
C8 C9 H9B 110.7
C5 C9 H9B 110.7
H9A C9 H9B 108.8
C11 C10 C14 103.7(2)
C11 C10 P1 115.59(19)
C14 C10 P1 114.19(18)
C11 C10 H10 107.7
C14 C10 H10 107.7
P1 C10 H10 107.7
C12 C11 C10 105.0(2)
C12 C11 H11A 110.8
C10 C11 H11A 110.8
C12 C11 H11B 110.8
C10 C11 H11B 110.8
H11A C11 H11B 108.8
C13B C12 C11 107.1(4)
C11 C12 C13A 95.3(5)
C13B C12 H12A 116
C11 C12 H12A 112.7
C13A C12 H12A 112.7
C13B C12 H12B 97.3
C11 C12 H12B 112.7
C13A C12 H12B 112.7
H12A C12 H12B 110.2
C14 C13A C12 103.6(10)
C14 C13A H13A 111
C12 C13A H13A 111
C14 C13A H13B 111
C12 C13A H13B 111
H13A C13A H13B 109
C12 C13B C14 106.6(7)
C12 C13B H13C 110.4
C14 C13B H13C 110.4
C12 C13B H13D 110.4
C14 C13B H13D 110.4
H13C C13B H13D 108.6
C13A C14 C10 106.9(7)
C10 C14 C13B 104.6(5)
C13A C14 H14A 110.3
C10 C14 H14A 110.3
C13B C14 H14A 125.7
C13A C14 H14B 110.3
C10 C14 H14B 110.3
C13B C14 H14B 96
H14A C14 H14B 108.6
C16 C15 C19 103.99(18)
C16 C15 P1 117.03(16)
C19 C15 P1 119.05(16)
C16 C15 H15 105.1
C19 C15 H15 105.1
P1 C15 H15 105.1
C17 C16 C15 102.10(19)
C17 C16 H16A 111.3
C15 C16 H16A 111.3
C17 C16 H16B 111.3
C15 C16 H16B 111.3
H16A C16 H16B 109.2
C16 C17 C18 102.83(19)
C16 C17 H17A 111.2
C18 C17 H17A 111.2
C16 C17 H17B 111.2
C18 C17 H17B 111.2
H17A C17 H17B 109.1
C17 C18 C19 104.97(19)
C17 C18 H18A 110.8
C19 C18 H18A 110.8
C17 C18 H18B 110.8
C19 C18 H18B 110.8
H18A C18 H18B 108.8
C18 C19 C15 106.00(18)
C18 C19 H19A 110.5
C15 C19 H19A 110.5
C18 C19 H19B 110.5
C15 C19 H19B 110.5
H19A C19 H19B 108.7
C21 C20 C24 105.00(19)
C21 C20 P2 118.29(16)
C24 C20 P2 116.03(16)
C21 C20 H20 105.5
C24 C20 H20 105.5
P2 C20 H20 105.5
C22 C21 C20 103.87(19)
C22 C21 H21A 111
C20 C21 H21A 111
C22 C21 H21B 111
C20 C21 H21B 111
H21A C21 H21B 109
C23 C22 C21 102.7(2)
C23 C22 H22A 111.2
C21 C22 H22A 111.2
C23 C22 H22B 111.2
C21 C22 H22B 111.2
H22A C22 H22B 109.1
C22 C23 C24 104.8(2)
C22 C23 H23A 110.8
C24 C23 H23A 110.8
C22 C23 H23B 110.8
C24 C23 H23B 110.8
H23A C23 H23B 108.9
C23 C24 C20 105.55(19)
C23 C24 H24A 110.6
C20 C24 H24A 110.6
C23 C24 H24B 110.6
C20 C24 H24B 110.6
H24A C24 H24B 108.8
C29 C25 C26 103.07(19)
C29 C25 P2 117.78(16)
C26 C25 P2 113.85(16)
C29 C25 H25 107.2
C26 C25 H25 107.2
P2 C25 H25 107.2
C27 C26 C25 106.7(2)
C27 C26 H26A 110.4
C25 C26 H26A 110.4
C27 C26 H26B 110.4
C25 C26 H26B 110.4
H26A C26 H26B 108.6
C26 C27 C28 106.8(2)
C26 C27 H27A 110.4
C28 C27 H27A 110.4
C26 C27 H27B 110.4
C28 C27 H27B 110.4
H27A C27 H27B 108.6
C29 C28 C27 103.9(2)
C29 C28 H28A 111
C27 C28 H28A 111
C29 C28 H28B 111
C27 C28 H28B 111
H28A C28 H28B 109
C28 C29 C25 103.7(2)
C28 C29 H29A 111
C25 C29 H29A 111
C28 C29 H29B 111
C25 C29 H29B 111
H29A C29 H29B 109
C34 C30 C31 104.38(19)
C34 C30 P2 114.30(16)
C31 C30 P2 112.27(16)
C34 C30 H30 108.6
C31 C30 H30 108.6
P2 C30 H30 108.6
C32 C31 C30 106.2(2)
C32 C31 H31A 110.5
C30 C31 H31A 110.5
C32 C31 H31B 110.5
C30 C31 H31B 110.5
H31A C31 H31B 108.7
C33 C32 C31 105.1(2)
C33 C32 H32A 110.7
C31 C32 H32A 110.7
C33 C32 H32B 110.7
C31 C32 H32B 110.7
H32A C32 H32B 108.8
C32 C33 C34 103.1(2)
C32 C33 H33A 111.2
C34 C33 H33A 111.2
C32 C33 H33B 111.2
C34 C33 H33B 111.2
H33A C33 H33B 109.1
C33 C34 C30 103.3(2)
C33 C34 H34A 111.1
C30 C34 H34A 111.1
C33 C34 H34B 111.1
C30 C34 H34B 111.1
H34A C34 H34B 109.1
C1 N1 Ru1 174.3(2)
C3 N2 Ru1 173.74(19)
C5 P1 C15 96.78(11)
C5 P1 C10 100.14(12)
C15 P1 C10 103.52(11)
C5 P1 Ru1 121.07(8)
C15 P1 Ru1 115.38(7)
C10 P1 Ru1 116.64(8)
C20 P2 C25 96.95(11)
C20 P2 C30 103.53(11)
C25 P2 C30 98.94(11)
C20 P2 Ru1 116.20(8)
C25 P2 Ru1 115.59(8)
C30 P2 Ru1 121.62(8)
N2 Ru1 N1 89.01(8)
N2 Ru1 P1 94.33(5)
N1 Ru1 P1 99.45(6)
N2 Ru1 P2 99.20(5)
N1 Ru1 P2 101.41(6)
P1 Ru1 P2 155.24(2)
N2 Ru1 H1 176.5(10)
N1 Ru1 H1 93.0(10)
P1 Ru1 H1 82.5(10)
P2 Ru1 H1 83.3(10)
N2 Ru1 H2 88.5(10)
N1 Ru1 H2 176.9(10)
P1 Ru1 H2 78.9(10)
P2 Ru1 H2 80.8(10)
H1 Ru1 H2 89.4(14)

loop_
_geom_bond_atom_site_label_1
_geom_bond_atom_site_label_2
_geom_bond_distance
C1 N1 1.147(3)
C1 C2 1.466(3)
C2 H2A 0.96
C2 H2B 0.96
C2 H2C 0.96
C3 N2 1.145(3)
C3 C4 1.465(3)
C4 H4A 0.96
C4 H4B 0.96
C4 H4C 0.96
C5 C9 1.542(3)
C5 C6 1.542(3)
C5 P1 1.858(2)
C5 H5 0.98
C6 C7B 1.489(16)
C6 C7A 1.571(9)
C6 H6A 0.97
C6 H6B 0.97
C7A C8 1.506(10)
C7A H7A1 0.97
C7A H7A2 0.97
C7B C8 1.466(16)
C7B H7B1 0.97
C7B H7B2 0.97
C8 C9 1.535(4)
C8 H8A 0.97
C8 H8B 0.97
C9 H9A 0.97
C9 H9B 0.97
C10 C11 1.532(4)
C10 C14 1.550(3)
C10 P1 1.860(2)
C10 H10 0.98
C11 C12 1.517(4)
C11 H11A 0.97
C11 H11B 0.97
C12 C13B 1.443(12)
C12 C13A 1.648(16)
C12 H12A 0.97
C12 H12B 0.97
C13A C14 1.466(17)
C13A H13A 0.97
C13A H13B 0.97
C13B C14 1.611(11)
C13B H13C 0.97
C13B H13D 0.97
C14 H14A 0.97
C14 H14B 0.97
C15 C16 1.544(3)
C15 C19 1.557(3)
C15 P1 1.859(2)
C15 H15 0.98
C16 C17 1.529(3)
C16 H16A 0.97
C16 H16B 0.97
C17 C18 1.535(3)
C17 H17A 0.97
C17 H17B 0.97
C18 C19 1.546(3)
C18 H18A 0.97
C18 H18B 0.97
C19 H19A 0.97
C19 H19B 0.97
C20 C21 1.549(3)
C20 C24 1.564(3)
C20 P2 1.863(2)
C20 H20 0.98
C21 C22 1.528(3)
C21 H21A 0.97
C21 H21B 0.97
C22 C23 1.521(4)
C22 H22A 0.97
C22 H22B 0.97
C23 C24 1.545(3)
C23 H23A 0.97
C23 H23B 0.97
C24 H24A 0.97
C24 H24B 0.97
C25 C29 1.541(3)
C25 C26 1.552(3)
C25 P2 1.866(2)
C25 H25 0.98
C26 C27 1.526(4)
C26 H26A 0.97
C26 H26B 0.97
C27 C28 1.539(4)
C27 H27A 0.97
C27 H27B 0.97
C28 C29 1.532(3)
C28 H28A 0.97
C28 H28B 0.97
C29 H29A 0.97
C29 H29B 0.97
C30 C34 1.539(3)
C30 C31 1.557(3)
C30 P2 1.870(2)
C30 H30 0.98
C31 C32 1.550(3)
C31 H31A 0.97
C31 H31B 0.97
C32 C33 1.527(4)
C32 H32A 0.97
C32 H32B 0.97
C33 C34 1.532(3)
C33 H33A 0.97
C33 H33B 0.97
C34 H34A 0.97
C34 H34B 0.97
N1 Ru1 2.103(2)
N2 Ru1 2.101(2)
P1 Ru1 2.2939(8)
P2 Ru1 2.3009(7)
Ru1 H1 1.51(3)
Ru1 H2 1.58(3)
